data_7036072
loop_
_publ_author_name
'Carter, Korey P.'
'Zulato, Cec\'ilia H F'
'Rodrigues, Emille M.'
'Pope, Simon J. A.'
'Sigoli, Fernando A.'
'Cahill, Christopher L.'

_publ_section_title
;
 Controlling dimensionality via a dual ligand strategy in
 Ln-thiophene-2,5-dicarboxylic acid-terpyridine coordination polymers.
;
_journal_issue 36
_journal_name_full 'Dalton transactions (Cambridge, England : 2003)'
_journal_page_first 15843
_journal_page_last 15854
_journal_paper_doi 10.1039/c5dt02596f
_journal_volume 44
_journal_year 2015
_chemical_formula_sum 'C48 H32 N6 O14 S3 Sm2'
_chemical_formula_weight 1313.67
_space_group_crystal_system triclinic
_space_group_IT_number 2
_space_group_name_Hall '-P 1'
_space_group_name_H-M_alt 'P -1'
_symmetry_cell_setting triclinic
_symmetry_Int_Tables_number 2
_symmetry_space_group_name_Hall '-P 1'
_symmetry_space_group_name_H-M 'P -1'
_atom_sites_solution_hydrogens geom
_audit_creation_method SHELXL-2014
_audit_update_record
;
2015-07-02 deposited with the CCDC.
2015-08-05 downloaded from the CCDC.
;
_cell_angle_alpha 70.151(4)
_cell_angle_beta 89.570(5)
_cell_angle_gamma 74.061(5)
_cell_formula_units_Z 2
_cell_length_a 11.2941(3)
_cell_length_b 14.5181(4)
_cell_length_c 16.4145(4)
_cell_measurement_reflns_used 36145
_cell_measurement_temperature 293(2)
_cell_measurement_theta_max 54.955
_cell_measurement_theta_min 4.498
_cell_volume 2423.28(15)
_computing_cell_refinement 'SAINT, Bruker-AXS'
_computing_data_collection 'APEX, Bruker-AXS'
_computing_data_reduction 'SAINT, Bruker-AXS'
_computing_molecular_graphics 'WINGX (Farrugia, 2012)'
_computing_publication_material 'Crystal Maker (Palmer, 2009)'
_computing_structure_refinement 'SHELXL-2014 (Sheldrick, 2014)'
_computing_structure_solution 'SHELXS-2014 (Sheldrick, 2014)'
_diffrn_ambient_temperature 293(2)
_diffrn_measured_fraction_theta_full 1.000
_diffrn_measured_fraction_theta_max 0.961
_diffrn_measurement_device_type 'Bruker APEX II CCD'
_diffrn_measurement_method 'omega scans'
_diffrn_radiation_probe x-ray
_diffrn_radiation_type MoK\a
_diffrn_radiation_wavelength 0.71073
_diffrn_reflns_av_R_equivalents 0.0379
_diffrn_reflns_av_unetI/netI 0.0481
_diffrn_reflns_laue_measured_fraction_full 1.000
_diffrn_reflns_laue_measured_fraction_max 0.961
_diffrn_reflns_limit_h_max 15
_diffrn_reflns_limit_h_min -15
_diffrn_reflns_limit_k_max 20
_diffrn_reflns_limit_k_min -19
_diffrn_reflns_limit_l_max 22
_diffrn_reflns_limit_l_min -22
_diffrn_reflns_number 36143
_diffrn_reflns_point_group_measured_fraction_full 1.000
_diffrn_reflns_point_group_measured_fraction_max 0.961
_diffrn_reflns_theta_full 25.500
_diffrn_reflns_theta_max 29.718
_diffrn_reflns_theta_min 1.325
_diffrn_source 'fine-focus sealed tube'
_exptl_absorpt_coefficient_mu 2.603
_exptl_absorpt_correction_T_max 0.7459
_exptl_absorpt_correction_T_min 0.6644
_exptl_absorpt_correction_type empirical
_exptl_absorpt_process_details 'SADABS, Bruker-AXS (2008)'
_exptl_crystal_colour Colorless
_exptl_crystal_density_diffrn 1.800
_exptl_crystal_description Plate
_exptl_crystal_F_000 1292
_exptl_crystal_size_max 0.20
_exptl_crystal_size_mid 0.13
_exptl_crystal_size_min 0.08
_refine_diff_density_max 1.208
_refine_diff_density_min -0.577
_refine_diff_density_rms 0.119
_refine_ls_extinction_method none
_refine_ls_goodness_of_fit_ref 1.022
_refine_ls_hydrogen_treatment constr
_refine_ls_matrix_type full
_refine_ls_number_parameters 658
_refine_ls_number_reflns 13231
_refine_ls_number_restraints 0
_refine_ls_restrained_S_all 1.022
_refine_ls_R_factor_all 0.0443
_refine_ls_R_factor_gt 0.0326
_refine_ls_shift/su_max 0.001
_refine_ls_shift/su_mean 0.000
_refine_ls_structure_factor_coef Fsqd
_refine_ls_weighting_details 'w=1/[\s^2^(Fo^2^)+(0.0310P)^2^+0.4445P] where P=(Fo^2^+2Fc^2^)/3'
_refine_ls_weighting_scheme calc
_refine_ls_wR_factor_gt 0.0705
_refine_ls_wR_factor_ref 0.0764
_reflns_Friedel_coverage 0.000
_reflns_number_gt 10631
_reflns_number_total 13231
_reflns_threshold_expression 'I > 2\s(I)'
_cod_data_source_file c5dt02596f2.cif
_cod_data_source_block Compound_2
_cod_depositor_comments 'Adding full bibliography for 7036071--7036081.cif.'
_cod_original_cell_volume 2423.28(14)
_cod_database_code 7036072
_shelx_space_group_comment
;
The symmetry employed for this shelxl refinement is uniquely defined
by the following loop, which should always be used as a source of
symmetry information in preference to the above space-group names.
They are only intended as comments.
;
_shelxl_version_number 2013-4

loop_
_space_group_symop_operation_xyz
'x, y, z'
'-x, -y, -z'

loop_
_atom_site_label
_atom_site_type_symbol
_atom_site_fract_x
_atom_site_fract_y
_atom_site_fract_z
_atom_site_U_iso_or_equiv
_atom_site_adp_type
_atom_site_occupancy
_atom_site_site_symmetry_order
_atom_site_calc_flag
_atom_site_refinement_flags_posn
_atom_site_refinement_flags_adp
Sm1 Sm 0.05837(2) 0.30657(2) 0.06071(2) 0.01652(5) Uani 1 1 d . .
Sm2 Sm -0.45823(2) 0.29969(2) -0.44819(2) 0.01782(5) Uani 1 1 d . .
S1 S 0.55923(7) 0.20643(6) 0.08813(6) 0.02594(18) Uani 1 1 d . .
S2 S 0.04109(8) 0.21036(7) -0.40867(6) 0.02989(19) Uani 1 1 d . .
S3 S -0.27729(8) 0.56337(6) -0.27242(5) 0.02861(19) Uani 1 1 d . .
O3 O 0.2249(2) 0.38359(17) -0.00905(15) 0.0279(5) Uani 1 1 d . .
O4 O 0.28899(19) 0.23029(17) 0.09235(15) 0.0286(5) Uani 1 1 d . .
O11 O -0.0390(2) 0.44749(17) -0.06505(14) 0.0294(5) Uani 1 1 d . .
O6 O -0.2282(2) 0.23177(18) -0.40942(16) 0.0341(6) Uani 1 1 d . .
O5 O -0.2901(2) 0.37710(18) -0.52151(16) 0.0351(6) Uani 1 1 d . .
N2 N 0.1147(2) 0.10865(19) 0.09881(17) 0.0208(5) Uani 1 1 d . .
O12 O 0.1265(2) 0.39146(17) 0.14972(14) 0.0294(5) Uani 1 1 d . .
O2 O -0.1699(2) 0.12244(18) 0.11898(17) 0.0357(6) Uani 1 1 d . .
N6 N -0.4629(3) 0.1966(2) -0.28599(18) 0.0280(6) Uani 1 1 d . .
N4 N -0.3839(3) 0.2233(2) -0.56712(18) 0.0326(7) Uani 1 1 d . .
N5 N -0.3950(2) 0.10077(19) -0.40102(17) 0.0214(5) Uani 1 1 d . .
N3 N 0.0481(3) 0.1966(2) 0.21993(17) 0.0285(6) Uani 1 1 d . .
N1 N 0.1306(3) 0.2377(2) -0.06357(18) 0.0292(6) Uani 1 1 d . .
C20 C 0.4400(3) 0.3109(2) 0.0292(2) 0.0236(7) Uani 1 1 d . .
C21 C 0.3107(3) 0.3079(2) 0.0381(2) 0.0232(7) Uani 1 1 d . .
C17 C -0.3326(3) 0.2669(3) 0.0428(2) 0.0250(7) Uani 1 1 d . .
C37 C -0.2057(3) 0.3062(3) -0.4679(2) 0.0294(8) Uani 1 1 d . .
C38 C -0.0771(3) 0.3111(3) -0.4738(2) 0.0277(7) Uani 1 1 d . .
C16 C -0.1982(3) 0.2123(3) 0.0695(2) 0.0245(7) Uani 1 1 d . .
C41 C -0.8500(3) 0.2670(3) -0.4576(2) 0.0290(8) Uani 1 1 d . .
C40 C 0.0971(3) 0.3597(3) -0.5206(3) 0.0405(10) Uani 1 1 d . .
H40 H 0.1422 0.4017 -0.5536 0.049 Uiso 1 1 calc R U
C18 C 0.6121(3) 0.3637(3) -0.0149(3) 0.0368(9) Uani 1 1 d . .
H19 H 0.6557 0.4082 -0.0456 0.044 Uiso 1 1 calc R U
C19 C 0.4823(3) 0.3881(3) -0.0224(2) 0.0349(9) Uani 1 1 d . .
H18 H 0.4309 0.4506 -0.0589 0.042 Uiso 1 1 calc R U
O1 O -0.1246(2) 0.26488(18) 0.03772(17) 0.0337(6) Uani 1 1 d . .
O7 O -0.6410(2) 0.2580(2) -0.46851(18) 0.0414(7) Uani 1 1 d . .
O9 O -0.4148(3) 0.40623(19) -0.37863(16) 0.0408(7) Uani 1 1 d . .
O10 O -0.4404(2) 0.57239(18) -0.42112(16) 0.0389(6) Uani 1 1 d . .
C43 C -0.3938(3) 0.4833(2) -0.37172(19) 0.0211(6) Uani 1 1 d . .
O8 O -0.6887(2) 0.1262(2) -0.37186(17) 0.0392(6) Uani 1 1 d . .
C48 C -0.1091(3) 0.5147(2) -0.12903(19) 0.0194(6) Uani 1 1 d . .
C32 C -0.4328(3) 0.0935(3) -0.2546(2) 0.0257(7) Uani 1 1 d . .
C11 C 0.0769(3) 0.0939(2) 0.2467(2) 0.0258(7) Uani 1 1 d . .
C31 C -0.4064(3) 0.0421(2) -0.3199(2) 0.0262(7) Uani 1 1 d . .
C10 C 0.1025(3) 0.0476(2) 0.1789(2) 0.0264(7) Uani 1 1 d . .
C5 C 0.1548(3) 0.1376(3) -0.0517(2) 0.0298(8) Uani 1 1 d . .
C47 C -0.1750(3) 0.4789(2) -0.18529(19) 0.0231(7) Uani 1 1 d . .
C26 C -0.3499(3) 0.1214(3) -0.5498(2) 0.0301(8) Uani 1 1 d . .
C6 C 0.1354(3) 0.0694(2) 0.0346(2) 0.0271(7) Uani 1 1 d . .
C42 C -0.7151(3) 0.2117(3) -0.4295(2) 0.0280(7) Uani 1 1 d . .
C27 C -0.3689(3) 0.0569(3) -0.4622(2) 0.0276(7) Uani 1 1 d . .
C44 C -0.3065(3) 0.4657(2) -0.2970(2) 0.0240(7) Uani 1 1 d . .
C45 C -0.2400(4) 0.3734(3) -0.2402(2) 0.0414(10) Uani 1 1 d . .
H46 H -0.2434 0.3114 -0.2432 0.050 Uiso 1 1 calc R U
C33 C -0.4241(3) 0.0386(3) -0.1662(2) 0.0367(9) Uani 1 1 d . .
H33 H -0.4029 -0.0324 -0.1460 0.044 Uiso 1 1 calc R U
C15 C 0.0219(4) 0.2412(3) 0.2805(2) 0.0388(9) Uani 1 1 d . .
H15 H 0.0008 0.3122 0.2627 0.047 Uiso 1 1 calc R U
C36 C -0.4872(4) 0.2458(3) -0.2290(2) 0.0396(9) Uani 1 1 d . .
H36 H -0.5092 0.3169 -0.2501 0.048 Uiso 1 1 calc R U
C9 C 0.1086(4) -0.0551(3) 0.1965(3) 0.0382(9) Uani 1 1 d . .
H9 H 0.1018 -0.0968 0.2526 0.046 Uiso 1 1 calc R U
C12 C 0.0844(3) 0.0343(3) 0.3340(2) 0.0360(9) Uani 1 1 d . .
H12 H 0.1059 -0.0366 0.3513 0.043 Uiso 1 1 calc R U
C30 C -0.3929(4) -0.0624(3) -0.2969(3) 0.0392(9) Uani 1 1 d . .
H30 H -0.3981 -0.1018 -0.2397 0.047 Uiso 1 1 calc R U
C46 C -0.1656(4) 0.3815(3) -0.1766(2) 0.0405(10) Uani 1 1 d . .
H45 H -0.1148 0.3252 -0.1327 0.049 Uiso 1 1 calc R U
C25 C -0.2982(4) 0.0798(3) -0.6108(3) 0.0459(10) Uani 1 1 d . .
H25 H -0.2742 0.0093 -0.5974 0.055 Uiso 1 1 calc R U
C1 C 0.1495(4) 0.3000(3) -0.1403(2) 0.0398(9) Uani 1 1 d . .
H1 H 0.1337 0.3691 -0.1489 0.048 Uiso 1 1 calc R U
C4 C 0.1963(4) 0.0990(3) -0.1161(3) 0.0479(11) Uani 1 1 d . .
H4 H 0.2121 0.0296 -0.1063 0.057 Uiso 1 1 calc R U
C39 C -0.0325(3) 0.3851(3) -0.5303(3) 0.0393(9) Uani 1 1 d . .
H39 H -0.0826 0.4454 -0.5706 0.047 Uiso 1 1 calc R U
C34 C -0.4472(4) 0.0903(3) -0.1090(3) 0.0473(11) Uani 1 1 d . .
H34 H -0.4399 0.0545 -0.0494 0.057 Uiso 1 1 calc R U
C7 C 0.1386(4) -0.0320(3) 0.0489(3) 0.0425(10) Uani 1 1 d . .
H7 H 0.1500 -0.0574 0.0036 0.051 Uiso 1 1 calc R U
C13 C 0.0594(4) 0.0817(3) 0.3949(3) 0.0485(11) Uani 1 1 d . .
H13 H 0.0660 0.0429 0.4537 0.058 Uiso 1 1 calc R U
C28 C -0.3597(4) -0.0465(3) -0.4428(3) 0.0414(10) Uani 1 1 d . .
H28 H -0.3453 -0.0749 -0.4862 0.050 Uiso 1 1 calc R U
C35 C -0.4810(4) 0.1952(4) -0.1403(3) 0.0479(11) Uani 1 1 d . .
H35 H -0.4994 0.2316 -0.1026 0.057 Uiso 1 1 calc R U
C22 C -0.3672(4) 0.2834(3) -0.6460(3) 0.0476(11) Uani 1 1 d . .
H22 H -0.3906 0.3538 -0.6586 0.057 Uiso 1 1 calc R U
C8 C 0.1246(4) -0.0931(3) 0.1305(3) 0.0482(11) Uani 1 1 d . .
H8 H 0.1261 -0.1605 0.1409 0.058 Uiso 1 1 calc R U
OW1 O -0.1375(2) 0.41168(18) 0.10862(16) 0.0358(6) Uani 1 1 d . .
OW2 O -0.6601(2) 0.4118(2) -0.40671(18) 0.0464(7) Uani 1 1 d . .
C14 C 0.0249(4) 0.1860(3) 0.3677(3) 0.0478(11) Uani 1 1 d . .
H14 H 0.0039 0.2193 0.4075 0.057 Uiso 1 1 calc R U
C29 C -0.3718(4) -0.1061(3) -0.3600(3) 0.0472(11) Uani 1 1 d . .
H29 H -0.3659 -0.1749 -0.3468 0.057 Uiso 1 1 calc R U
C23 C -0.3171(4) 0.2464(4) -0.7093(3) 0.0540(12) Uani 1 1 d . .
H23 H -0.3072 0.2912 -0.7632 0.065 Uiso 1 1 calc R U
C3 C 0.2143(4) 0.1658(4) -0.1962(3) 0.0590(13) Uani 1 1 d . .
H3 H 0.2415 0.1417 -0.2408 0.071 Uiso 1 1 calc R U
C24 C -0.2824(5) 0.1446(4) -0.6926(3) 0.0604(13) Uani 1 1 d . .
H24 H -0.2486 0.1182 -0.7347 0.072 Uiso 1 1 calc R U
C2 C 0.1913(4) 0.2668(4) -0.2080(3) 0.0507(11) Uani 1 1 d . .
H2 H 0.2036 0.3127 -0.2605 0.061 Uiso 1 1 calc R U

loop_
_atom_site_aniso_label
_atom_site_aniso_U_11
_atom_site_aniso_U_22
_atom_site_aniso_U_33
_atom_site_aniso_U_23
_atom_site_aniso_U_13
_atom_site_aniso_U_12
Sm1 0.01383(8) 0.01709(8) 0.01718(8) -0.00395(6) -0.00152(6) -0.00472(6)
Sm2 0.01572(8) 0.01771(8) 0.01868(8) -0.00426(6) -0.00246(6) -0.00531(6)
S1 0.0162(4) 0.0267(4) 0.0314(4) -0.0050(4) 0.0006(3) -0.0072(3)
S2 0.0200(4) 0.0343(5) 0.0326(5) -0.0067(4) 0.0019(3) -0.0098(4)
S3 0.0359(5) 0.0190(4) 0.0278(4) -0.0055(3) -0.0137(4) -0.0060(4)
O3 0.0187(11) 0.0236(12) 0.0325(13) -0.0008(10) -0.0024(10) -0.0039(9)
O4 0.0179(11) 0.0256(12) 0.0363(14) -0.0027(11) -0.0007(10) -0.0072(10)
O11 0.0302(13) 0.0280(13) 0.0236(12) -0.0028(10) -0.0113(10) -0.0060(10)
O6 0.0194(12) 0.0298(13) 0.0431(15) 0.0005(11) -0.0016(11) -0.0078(10)
O5 0.0218(12) 0.0308(14) 0.0442(15) -0.0007(12) -0.0040(11) -0.0100(11)
N2 0.0149(12) 0.0201(13) 0.0255(14) -0.0077(11) -0.0027(11) -0.0025(10)
O12 0.0374(14) 0.0234(12) 0.0286(13) -0.0093(10) -0.0054(11) -0.0101(11)
O2 0.0246(13) 0.0284(13) 0.0489(16) -0.0070(12) 0.0017(11) -0.0077(11)
N6 0.0340(16) 0.0255(15) 0.0248(15) -0.0087(12) 0.0032(12) -0.0092(13)
N4 0.0357(17) 0.0325(17) 0.0266(16) -0.0093(13) 0.0037(13) -0.0063(14)
N5 0.0187(13) 0.0194(13) 0.0256(14) -0.0069(11) -0.0005(11) -0.0060(11)
N3 0.0369(17) 0.0246(15) 0.0230(14) -0.0053(12) 0.0037(12) -0.0114(13)
N1 0.0298(16) 0.0330(16) 0.0245(15) -0.0109(13) 0.0021(12) -0.0075(13)
C20 0.0160(15) 0.0251(17) 0.0293(18) -0.0092(14) 0.0002(13) -0.0054(13)
C21 0.0135(14) 0.0241(17) 0.0341(18) -0.0124(14) 0.0030(13) -0.0061(13)
C17 0.0170(15) 0.0289(18) 0.0344(19) -0.0131(15) 0.0052(14) -0.0124(14)
C37 0.0198(16) 0.0307(19) 0.039(2) -0.0140(16) 0.0015(15) -0.0081(15)
C38 0.0175(16) 0.0311(19) 0.0349(19) -0.0132(16) 0.0025(14) -0.0056(14)
C16 0.0172(15) 0.0285(18) 0.0349(19) -0.0189(15) 0.0022(14) -0.0078(14)
C41 0.0202(16) 0.036(2) 0.036(2) -0.0144(16) 0.0059(14) -0.0133(15)
C40 0.0259(19) 0.039(2) 0.051(2) -0.0033(19) 0.0089(18) -0.0171(17)
C18 0.0216(17) 0.0271(19) 0.057(3) -0.0052(18) 0.0061(17) -0.0113(15)
C19 0.0231(18) 0.0246(18) 0.049(2) -0.0032(16) -0.0007(16) -0.0060(15)
O1 0.0175(11) 0.0320(13) 0.0491(16) -0.0077(12) -0.0018(11) -0.0113(10)
O7 0.0239(13) 0.0472(16) 0.0570(18) -0.0167(14) 0.0042(12) -0.0182(12)
O9 0.0571(18) 0.0359(15) 0.0385(15) -0.0171(12) -0.0094(13) -0.0224(13)
O10 0.0419(15) 0.0313(14) 0.0306(14) -0.0003(11) -0.0176(12) -0.0028(12)
C43 0.0196(15) 0.0252(17) 0.0188(15) -0.0081(13) -0.0009(12) -0.0060(13)
O8 0.0287(14) 0.0383(15) 0.0488(17) -0.0154(13) 0.0029(12) -0.0068(12)
C48 0.0207(15) 0.0203(15) 0.0162(14) -0.0048(12) -0.0013(12) -0.0064(13)
C32 0.0205(16) 0.0286(18) 0.0246(17) -0.0038(14) -0.0005(13) -0.0086(14)
C11 0.0201(16) 0.0245(17) 0.0273(17) -0.0008(14) -0.0006(13) -0.0080(13)
C31 0.0193(16) 0.0229(17) 0.0315(18) -0.0040(14) -0.0001(14) -0.0056(13)
C10 0.0215(16) 0.0210(16) 0.0313(18) -0.0021(14) -0.0049(14) -0.0063(13)
C5 0.0237(17) 0.038(2) 0.0336(19) -0.0204(17) 0.0008(15) -0.0077(15)
C47 0.0266(17) 0.0240(17) 0.0149(15) -0.0026(13) -0.0070(13) -0.0064(14)
C26 0.0292(18) 0.035(2) 0.0308(19) -0.0177(16) 0.0014(15) -0.0082(16)
C6 0.0237(17) 0.0247(17) 0.0327(19) -0.0128(15) -0.0044(14) -0.0030(14)
C42 0.0225(17) 0.034(2) 0.037(2) -0.0200(17) 0.0032(15) -0.0124(15)
C27 0.0243(17) 0.0255(18) 0.0336(19) -0.0135(15) -0.0001(14) -0.0045(14)
C44 0.0287(17) 0.0216(16) 0.0253(17) -0.0097(13) -0.0054(14) -0.0106(14)
C45 0.054(3) 0.0196(17) 0.043(2) -0.0056(16) -0.0273(19) -0.0054(17)
C33 0.039(2) 0.037(2) 0.0285(19) -0.0032(17) 0.0024(16) -0.0126(17)
C15 0.058(3) 0.033(2) 0.0283(19) -0.0122(16) 0.0067(18) -0.0153(19)
C36 0.052(3) 0.043(2) 0.029(2) -0.0172(18) 0.0080(18) -0.015(2)
C9 0.043(2) 0.0220(18) 0.044(2) -0.0031(17) -0.0018(18) -0.0108(17)
C12 0.038(2) 0.0297(19) 0.0291(19) 0.0054(16) -0.0026(16) -0.0122(17)
C30 0.041(2) 0.028(2) 0.041(2) -0.0012(17) 0.0029(18) -0.0118(17)
C46 0.051(2) 0.0219(18) 0.043(2) -0.0053(16) -0.0267(19) -0.0074(17)
C25 0.054(3) 0.049(3) 0.047(3) -0.033(2) 0.013(2) -0.014(2)
C1 0.045(2) 0.042(2) 0.029(2) -0.0088(17) 0.0082(17) -0.0105(19)
C4 0.058(3) 0.050(3) 0.048(3) -0.032(2) 0.014(2) -0.016(2)
C39 0.0252(19) 0.035(2) 0.048(2) -0.0015(18) -0.0007(17) -0.0093(16)
C34 0.054(3) 0.060(3) 0.024(2) -0.0046(19) 0.0062(18) -0.024(2)
C7 0.046(2) 0.027(2) 0.056(3) -0.0229(19) -0.009(2) -0.0037(18)
C13 0.051(3) 0.065(3) 0.024(2) -0.001(2) 0.0028(18) -0.026(2)
C28 0.046(2) 0.030(2) 0.054(3) -0.0231(19) 0.007(2) -0.0101(18)
C35 0.057(3) 0.066(3) 0.030(2) -0.025(2) 0.012(2) -0.022(2)
C22 0.060(3) 0.046(3) 0.030(2) -0.0098(19) 0.009(2) -0.010(2)
C8 0.057(3) 0.0208(19) 0.064(3) -0.014(2) -0.011(2) -0.0087(19)
OW1 0.0343(14) 0.0261(13) 0.0391(15) -0.0063(11) 0.0051(12) -0.0028(11)
OW2 0.0427(16) 0.0391(16) 0.0534(18) -0.0160(14) 0.0035(14) -0.0057(13)
C14 0.066(3) 0.052(3) 0.027(2) -0.0139(19) 0.014(2) -0.019(2)
C29 0.053(3) 0.026(2) 0.066(3) -0.018(2) 0.002(2) -0.0133(19)
C23 0.070(3) 0.060(3) 0.028(2) -0.015(2) 0.014(2) -0.013(3)
C3 0.059(3) 0.084(4) 0.046(3) -0.040(3) 0.014(2) -0.017(3)
C24 0.068(3) 0.085(4) 0.037(2) -0.037(3) 0.014(2) -0.017(3)
C2 0.062(3) 0.065(3) 0.024(2) -0.012(2) 0.0118(19) -0.021(2)

loop_
_atom_type_symbol
_atom_type_description
_atom_type_scat_dispersion_real
_atom_type_scat_dispersion_imag
_atom_type_scat_source
C C 0.0033 0.0016 'International Tables Vol C Tables 4.2.6.8 and 6.1.1.4'
H H 0.0000 0.0000 'International Tables Vol C Tables 4.2.6.8 and 6.1.1.4'
N N 0.0061 0.0033 'International Tables Vol C Tables 4.2.6.8 and 6.1.1.4'
O O 0.0106 0.0060 'International Tables Vol C Tables 4.2.6.8 and 6.1.1.4'
S S 0.1246 0.1234 'International Tables Vol C Tables 4.2.6.8 and 6.1.1.4'
Sm Sm -0.1638 3.4418 'International Tables Vol C Tables 4.2.6.8 and 6.1.1.4'

loop_
_geom_angle_atom_site_label_1
_geom_angle_atom_site_label_2
_geom_angle_atom_site_label_3
_geom_angle
_geom_angle_site_symmetry_1
_geom_angle_site_symmetry_3
O11 Sm1 O1 79.40(8) . .
O11 Sm1 O12 101.48(7) . .
O1 Sm1 O12 136.19(9) . .
O11 Sm1 O4 123.85(8) . .
O1 Sm1 O4 141.83(8) . .
O12 Sm1 O4 73.56(8) . .
O11 Sm1 O3 73.38(7) . .
O1 Sm1 O3 146.26(8) . .
O12 Sm1 O3 69.98(8) . .
O4 Sm1 O3 51.96(7) . .
O11 Sm1 N3 148.55(9) . .
O1 Sm1 N3 82.77(9) . .
O12 Sm1 N3 74.39(8) . .
O4 Sm1 N3 85.55(8) . .
O3 Sm1 N3 130.28(8) . .
O11 Sm1 N1 77.60(9) . .
O1 Sm1 N1 83.50(9) . .
O12 Sm1 N1 139.99(9) . .
O4 Sm1 N1 74.33(8) . .
O3 Sm1 N1 71.60(8) . .
N3 Sm1 N1 125.83(9) . .
O11 Sm1 OW1 73.65(8) . .
O1 Sm1 OW1 66.23(8) . .
O12 Sm1 OW1 72.03(8) . .
O4 Sm1 OW1 144.05(8) . .
O3 Sm1 OW1 122.36(7) . .
N3 Sm1 OW1 75.51(8) . .
N1 Sm1 OW1 141.25(8) . .
O11 Sm1 N2 132.95(8) . .
O1 Sm1 N2 71.76(8) . .
O12 Sm1 N2 125.10(7) . .
O4 Sm1 N2 70.57(7) . .
O3 Sm1 N2 113.85(8) . .
N3 Sm1 N2 62.80(8) . .
N1 Sm1 N2 63.11(8) . .
OW1 Sm1 N2 123.31(8) . .
O11 Sm1 C21 98.85(9) . .
O1 Sm1 C21 154.78(9) . .
O12 Sm1 C21 68.99(8) . .
O4 Sm1 C21 25.96(8) . .
O3 Sm1 C21 26.01(8) . .
N3 Sm1 C21 108.10(9) . .
N1 Sm1 C21 71.65(9) . .
OW1 Sm1 C21 137.84(8) . .
N2 Sm1 C21 92.61(8) . .
O10 Sm2 O9 98.28(9) 2_464 .
O10 Sm2 O7 75.83(9) 2_464 .
O9 Sm2 O7 131.87(10) . .
O10 Sm2 O6 125.88(9) 2_464 .
O9 Sm2 O6 76.12(9) . .
O7 Sm2 O6 145.44(9) . .
O10 Sm2 O5 75.41(8) 2_464 .
O9 Sm2 O5 69.94(9) . .
O7 Sm2 O5 146.24(9) . .
O6 Sm2 O5 51.76(7) . .
O10 Sm2 N6 149.70(9) 2_464 .
O9 Sm2 N6 77.64(9) . .
O7 Sm2 N6 84.67(9) . .
O6 Sm2 N6 82.78(8) . .
O5 Sm2 N6 128.60(8) . .
O10 Sm2 N4 75.47(9) 2_464 .
O9 Sm2 N4 141.68(10) . .
O7 Sm2 N4 84.03(9) . .
O6 Sm2 N4 77.62(9) . .
O5 Sm2 N4 71.93(9) . .
N6 Sm2 N4 125.80(9) . .
O10 Sm2 N5 130.67(8) 2_464 .
O9 Sm2 N5 130.83(8) . .
O7 Sm2 N5 74.09(8) . .
O6 Sm2 N5 71.53(8) . .
O5 Sm2 N5 113.19(8) . .
N6 Sm2 N5 62.57(8) . .
N4 Sm2 N5 63.34(9) . .
O10 Sm2 OW2 73.45(9) 2_464 .
O9 Sm2 OW2 67.38(9) . .
O7 Sm2 OW2 65.19(9) . .
O6 Sm2 OW2 141.28(9) . .
O5 Sm2 OW2 121.64(8) . .
N6 Sm2 OW2 77.39(9) . .
N4 Sm2 OW2 140.49(9) . .
N5 Sm2 OW2 124.64(8) . .
O10 Sm2 C37 100.89(10) 2_464 .
O9 Sm2 C37 70.40(10) . .
O7 Sm2 C37 157.59(10) . .
O6 Sm2 C37 25.85(8) . .
O5 Sm2 C37 25.93(8) . .
N6 Sm2 C37 105.72(10) . .
N4 Sm2 C37 73.76(10) . .
N5 Sm2 C37 92.83(9) . .
OW2 Sm2 C37 135.85(9) . .
C17 S1 C20 91.61(16) 1_655 .
C41 S2 C38 91.73(17) 1_655 .
C44 S3 C47 91.63(15) . .
C21 O3 Sm1 92.90(18) . .
C21 O4 Sm1 93.20(18) . .
C48 O11 Sm1 168.2(2) . .
C37 O6 Sm2 94.02(19) . .
C37 O5 Sm2 92.0(2) . .
C10 N2 C6 119.2(3) . .
C10 N2 Sm1 120.2(2) . .
C6 N2 Sm1 119.6(2) . .
C48 O12 Sm1 125.78(19) 2_565 .
C36 N6 C32 118.0(3) . .
C36 N6 Sm2 119.4(2) . .
C32 N6 Sm2 122.4(2) . .
C22 N4 C26 117.7(3) . .
C22 N4 Sm2 120.5(3) . .
C26 N4 Sm2 121.5(2) . .
C31 N5 C27 118.7(3) . .
C31 N5 Sm2 121.1(2) . .
C27 N5 Sm2 119.3(2) . .
C11 N3 C15 117.9(3) . .
C11 N3 Sm1 122.0(2) . .
C15 N3 Sm1 119.9(2) . .
C1 N1 C5 117.8(3) . .
C1 N1 Sm1 120.9(2) . .
C5 N1 Sm1 121.3(2) . .
C19 C20 C21 128.4(3) . .
C19 C20 S1 111.6(2) . .
C21 C20 S1 119.9(2) . .
O4 C21 O3 121.9(3) . .
O4 C21 C20 119.3(3) . .
O3 C21 C20 118.8(3) . .
O4 C21 Sm1 60.84(16) . .
O3 C21 Sm1 61.09(16) . .
C20 C21 Sm1 177.5(2) . .
C18 C17 C16 129.4(3) 1_455 .
C18 C17 S1 111.3(2) 1_455 1_455
C16 C17 S1 119.3(2) . 1_455
O6 C37 O5 122.1(3) . .
O6 C37 C38 119.0(3) . .
O5 C37 C38 118.8(3) . .
O6 C37 Sm2 60.13(17) . .
O5 C37 Sm2 62.07(17) . .
C38 C37 Sm2 176.9(3) . .
C39 C38 C37 128.8(3) . .
C39 C38 S2 111.2(3) . .
C37 C38 S2 119.9(3) . .
O2 C16 O1 126.8(3) . .
O2 C16 C17 117.8(3) . .
O1 C16 C17 115.4(3) . .
C40 C41 C42 129.0(3) 1_455 .
C40 C41 S2 111.7(3) 1_455 1_455
C42 C41 S2 119.3(3) . 1_455
C41 C40 C39 112.8(3) 1_655 .
C41 C40 H40 123.6 1_655 .
C39 C40 H40 123.6 . .
C17 C18 C19 112.6(3) 1_655 .
C17 C18 H19 123.7 1_655 .
C19 C18 H19 123.7 . .
C20 C19 C18 112.9(3) . .
C20 C19 H18 123.6 . .
C18 C19 H18 123.6 . .
C16 O1 Sm1 147.2(2) . .
C42 O7 Sm2 143.5(2) . .
C43 O9 Sm2 157.9(2) . .
C43 O10 Sm2 154.9(2) . 2_464
O10 C43 O9 125.4(3) . .
O10 C43 C44 118.0(3) . .
O9 C43 C44 116.7(3) . .
O12 C48 O11 125.0(3) 2_565 .
O12 C48 C47 117.7(3) 2_565 .
O11 C48 C47 117.3(3) . .
N6 C32 C33 121.8(3) . .
N6 C32 C31 116.2(3) . .
C33 C32 C31 122.0(3) . .
N3 C11 C12 121.7(3) . .
N3 C11 C10 116.7(3) . .
C12 C11 C10 121.6(3) . .
N5 C31 C30 122.2(3) . .
N5 C31 C32 116.7(3) . .
C30 C31 C32 121.1(3) . .
N2 C10 C9 121.3(3) . .
N2 C10 C11 117.5(3) . .
C9 C10 C11 121.1(3) . .
N1 C5 C4 122.2(4) . .
N1 C5 C6 116.9(3) . .
C4 C5 C6 120.8(3) . .
C46 C47 C48 127.2(3) . .
C46 C47 S3 111.2(2) . .
C48 C47 S3 121.6(2) . .
N4 C26 C25 121.5(4) . .
N4 C26 C27 116.5(3) . .
C25 C26 C27 121.9(3) . .
N2 C6 C7 121.2(3) . .
N2 C6 C5 117.6(3) . .
C7 C6 C5 121.2(3) . .
O8 C42 O7 126.9(3) . .
O8 C42 C41 117.5(3) . .
O7 C42 C41 115.5(3) . .
N5 C27 C28 120.9(3) . .
N5 C27 C26 117.9(3) . .
C28 C27 C26 121.2(3) . .
C45 C44 C43 126.1(3) . .
C45 C44 S3 111.1(2) . .
C43 C44 S3 122.8(2) . .
C44 C45 C46 112.8(3) . .
C44 C45 H46 123.6 . .
C46 C45 H46 123.6 . .
C34 C33 C32 119.3(4) . .
C34 C33 H33 120.3 . .
C32 C33 H33 120.3 . .
N3 C15 C14 122.8(4) . .
N3 C15 H15 118.6 . .
C14 C15 H15 118.6 . .
N6 C36 C35 122.8(4) . .
N6 C36 H36 118.6 . .
C35 C36 H36 118.6 . .
C8 C9 C10 119.2(4) . .
C8 C9 H9 120.4 . .
C10 C9 H9 120.4 . .
C13 C12 C11 119.2(3) . .
C13 C12 H12 120.4 . .
C11 C12 H12 120.4 . .
C29 C30 C31 119.0(4) . .
C29 C30 H30 120.5 . .
C31 C30 H30 120.5 . .
C47 C46 C45 113.2(3) . .
C47 C46 H45 123.4 . .
C45 C46 H45 123.4 . .
C26 C25 C24 119.4(4) . .
C26 C25 H25 120.3 . .
C24 C25 H25 120.3 . .
N1 C1 C2 123.3(4) . .
N1 C1 H1 118.4 . .
C2 C1 H1 118.4 . .
C5 C4 C3 118.9(4) . .
C5 C4 H4 120.5 . .
C3 C4 H4 120.5 . .
C38 C39 C40 112.6(3) . .
C38 C39 H39 123.7 . .
C40 C39 H39 123.7 . .
C33 C34 C35 119.4(4) . .
C33 C34 H34 120.3 . .
C35 C34 H34 120.3 . .
C8 C7 C6 119.1(4) . .
C8 C7 H7 120.5 . .
C6 C7 H7 120.5 . .
C14 C13 C12 119.4(4) . .
C14 C13 H13 120.3 . .
C12 C13 H13 120.3 . .
C29 C28 C27 120.2(4) . .
C29 C28 H28 119.9 . .
C27 C28 H28 119.9 . .
C34 C35 C36 118.7(4) . .
C34 C35 H35 120.6 . .
C36 C35 H35 120.6 . .
N4 C22 C23 123.4(4) . .
N4 C22 H22 118.3 . .
C23 C22 H22 118.3 . .
C9 C8 C7 119.9(4) . .
C9 C8 H8 120.0 . .
C7 C8 H8 120.0 . .
C13 C14 C15 119.0(4) . .
C13 C14 H14 120.5 . .
C15 C14 H14 120.5 . .
C28 C29 C30 118.9(4) . .
C28 C29 H29 120.6 . .
C30 C29 H29 120.6 . .
C24 C23 C22 119.5(4) . .
C24 C23 H23 120.3 . .
C22 C23 H23 120.3 . .
C2 C3 C4 119.0(4) . .
C2 C3 H3 120.5 . .
C4 C3 H3 120.5 . .
C23 C24 C25 118.6(4) . .
C23 C24 H24 120.7 . .
C25 C24 H24 120.7 . .
C3 C2 C1 118.8(4) . .
C3 C2 H2 120.6 . .
C1 C2 H2 120.6 . .

loop_
_geom_bond_atom_site_label_1
_geom_bond_atom_site_label_2
_geom_bond_distance
_geom_bond_site_symmetry_2
Sm1 O11 2.364(2) .
Sm1 O1 2.374(2) .
Sm1 O12 2.451(2) .
Sm1 O4 2.515(2) .
Sm1 O3 2.520(2) .
Sm1 N3 2.580(3) .
Sm1 N1 2.596(3) .
Sm1 OW1 2.603(2) .
Sm1 N2 2.614(2) .
Sm1 C21 2.876(3) .
Sm2 O10 2.350(2) 2_464
Sm2 O9 2.358(2) .
Sm2 O7 2.361(2) .
Sm2 O6 2.514(2) .
Sm2 O5 2.556(2) .
Sm2 N6 2.582(3) .
Sm2 N4 2.585(3) .
Sm2 N5 2.609(3) .
Sm2 OW2 2.646(3) .
Sm2 C37 2.892(3) .
S1 C17 1.717(3) 1_655
S1 C20 1.718(3) .
S2 C41 1.710(3) 1_655
S2 C38 1.718(3) .
S3 C44 1.712(3) .
S3 C47 1.715(3) .
O3 C21 1.263(4) .
O4 C21 1.261(4) .
O11 C48 1.255(3) .
O6 C37 1.264(4) .
O5 C37 1.265(4) .
N2 C10 1.344(4) .
N2 C6 1.350(4) .
O12 C48 1.246(4) 2_565
O2 C16 1.233(4) .
N6 C36 1.342(4) .
N6 C32 1.349(4) .
N4 C22 1.340(5) .
N4 C26 1.349(4) .
N5 C31 1.342(4) .
N5 C27 1.352(4) .
N3 C11 1.347(4) .
N3 C15 1.351(4) .
N1 C1 1.333(4) .
N1 C5 1.348(4) .
C20 C19 1.360(4) .
C20 C21 1.477(4) .
C17 C18 1.372(5) 1_455
C17 C16 1.497(4) .
C17 S1 1.717(3) 1_455
C37 C38 1.474(4) .
C38 C39 1.372(5) .
C16 O1 1.271(4) .
C41 C40 1.364(5) 1_455
C41 C42 1.505(5) .
C41 S2 1.710(3) 1_455
C40 C41 1.364(5) 1_655
C40 C39 1.404(5) .
C40 H40 0.9300 .
C18 C17 1.372(5) 1_655
C18 C19 1.406(5) .
C18 H19 0.9300 .
C19 H18 0.9300 .
O7 C42 1.253(4) .
O9 C43 1.247(4) .
O10 C43 1.236(4) .
O10 Sm2 2.350(2) 2_464
C43 C44 1.486(4) .
O8 C42 1.237(4) .
C48 O12 1.246(4) 2_565
C48 C47 1.492(4) .
C32 C33 1.387(5) .
C32 C31 1.487(5) .
C11 C12 1.390(4) .
C11 C10 1.472(5) .
C31 C30 1.397(5) .
C10 C9 1.401(4) .
C5 C4 1.377(5) .
C5 C6 1.482(5) .
C47 C46 1.346(4) .
C26 C25 1.383(5) .
C26 C27 1.478(5) .
C6 C7 1.400(5) .
C27 C28 1.398(5) .
C44 C45 1.355(4) .
C45 C46 1.400(4) .
C45 H46 0.9300 .
C33 C34 1.371(5) .
C33 H33 0.9300 .
C15 C14 1.378(5) .
C15 H15 0.9300 .
C36 C35 1.383(5) .
C36 H36 0.9300 .
C9 C8 1.365(6) .
C9 H9 0.9300 .
C12 C13 1.380(6) .
C12 H12 0.9300 .
C30 C29 1.377(6) .
C30 H30 0.9300 .
C46 H45 0.9300 .
C25 C24 1.398(6) .
C25 H25 0.9300 .
C1 C2 1.385(5) .
C1 H1 0.9300 .
C4 C3 1.396(6) .
C4 H4 0.9300 .
C39 H39 0.9300 .
C34 C35 1.372(6) .
C34 H34 0.9300 .
C7 C8 1.368(6) .
C7 H7 0.9300 .
C13 C14 1.366(6) .
C13 H13 0.9300 .
C28 C29 1.370(6) .
C28 H28 0.9300 .
C35 H35 0.9300 .
C22 C23 1.375(5) .
C22 H22 0.9300 .
C8 H8 0.9300 .
C14 H14 0.9300 .
C29 H29 0.9300 .
C23 C24 1.350(6) .
C23 H23 0.9300 .
C3 C2 1.361(6) .
C3 H3 0.9300 .
C24 H24 0.9300 .
C2 H2 0.9300 .
